data_7105091
loop_
_publ_author_name
'Eric A. Allart'
'Steven D. R. Christie'
'Gareth J. Pritchard'
'Mark R. J. Elsegood'

_publ_section_title
;
 Preparation of highly substituted tetrahydropyrans via a metal
 assisted dipolar cycloaddition reaction
;
_journal_name_full 'Chem. Commun.'
_journal_page_first 7339
_journal_page_last 7341
_journal_paper_doi 10.1039/b917332c
_journal_year 2009
_chemical_formula_moiety 'C24 H20 Co2 O11'
_chemical_formula_sum 'C24 H20 Co2 O11'
_chemical_formula_weight 602.26
_chemical_name_systematic
;
?
;
_space_group_IT_number 15
_symmetry_cell_setting monoclinic
_symmetry_space_group_name_Hall '-C 2yc'
_symmetry_space_group_name_H-M 'C 1 2/c 1'
_atom_sites_solution_hydrogens geom
_atom_sites_solution_primary direct
_atom_sites_solution_secondary 'all non-H atoms found by direct methods'
_audit_creation_method SHELXL-97
_cell_angle_alpha 90.00
_cell_angle_beta 109.3822(8)
_cell_angle_gamma 90.00
_cell_formula_units_Z 8
_cell_length_a 30.4100(16)
_cell_length_b 8.0633(4)
_cell_length_c 22.1301(12)
_cell_measurement_reflns_used 4882
_cell_measurement_temperature 150(2)
_cell_measurement_theta_max 24.73
_cell_measurement_theta_min 2.62
_cell_volume 5118.9(5)
_computing_cell_refinement 'Bruker SAINT'
_computing_data_collection 'Bruker APEX 2'
_computing_data_reduction 'Bruker SAINT'
_computing_molecular_graphics 'Bruker SHELXTL'
_computing_publication_material 'Bruker SHELXTL and local programs'
_computing_structure_refinement 'Bruker SHELXTL'
_computing_structure_solution 'Bruker SHELXTL'
_diffrn_ambient_temperature 150(2)
_diffrn_measured_fraction_theta_full 1.000
_diffrn_measured_fraction_theta_max 0.999
_diffrn_measurement_device_type 'Bruker APEX 2 CCD diffractometer'
_diffrn_measurement_method '\w rotation with narrow frames'
_diffrn_radiation_monochromator graphite
_diffrn_radiation_source 'fine-focus sealed tube'
_diffrn_radiation_type MoK\a
_diffrn_radiation_wavelength 0.71073
_diffrn_reflns_av_R_equivalents 0.0430
_diffrn_reflns_av_sigmaI/netI 0.0382
_diffrn_reflns_limit_h_max 40
_diffrn_reflns_limit_h_min -40
_diffrn_reflns_limit_k_max 10
_diffrn_reflns_limit_k_min -10
_diffrn_reflns_limit_l_max 29
_diffrn_reflns_limit_l_min -29
_diffrn_reflns_number 25700
_diffrn_reflns_theta_full 27.50
_diffrn_reflns_theta_max 28.32
_diffrn_reflns_theta_min 1.95
_diffrn_standards_decay_% 0
_diffrn_standards_number 0
_exptl_absorpt_coefficient_mu 1.354
_exptl_absorpt_correction_T_max 0.899
_exptl_absorpt_correction_T_min 0.656
_exptl_absorpt_correction_type numerical
_exptl_absorpt_process_details 'SADABS v2004/1, Sheldrick, G.M., (2004)'
_exptl_crystal_colour red
_exptl_crystal_density_diffrn 1.563
_exptl_crystal_density_method 'not measured'
_exptl_crystal_description tablet
_exptl_crystal_F_000 2448
_exptl_crystal_size_max 0.34
_exptl_crystal_size_mid 0.34
_exptl_crystal_size_min 0.08
_refine_diff_density_max 0.451
_refine_diff_density_min -0.372
_refine_diff_density_rms 0.063
_refine_ls_extinction_method none
_refine_ls_goodness_of_fit_ref 1.024
_refine_ls_hydrogen_treatment constr
_refine_ls_matrix_type full
_refine_ls_number_parameters 337
_refine_ls_number_reflns 6367
_refine_ls_number_restraints 0
_refine_ls_restrained_S_all 1.024
_refine_ls_R_factor_all 0.0574
_refine_ls_R_factor_gt 0.0360
_refine_ls_shift/su_max 0.000
_refine_ls_shift/su_mean 0.000
_refine_ls_structure_factor_coef Fsqd
_refine_ls_weighting_details 'calc w=1/[\s^2^(Fo^2^)+(0.0389P)^2^+2.1101P] where P=(Fo^2^+2Fc^2^)/3'
_refine_ls_weighting_scheme calc
_refine_ls_wR_factor_gt 0.0791
_refine_ls_wR_factor_ref 0.0877
_reflns_number_gt 4643
_reflns_number_total 6367
_reflns_threshold_expression I>2\s(I)
_cod_data_source_file b917332c.txt
_cod_data_source_block 8
_cod_original_sg_symbol_H-M C2/c
_cod_database_code 7105091

loop_
_symmetry_equiv_pos_as_xyz
'x, y, z'
'-x, y, -z+1/2'
'x+1/2, y+1/2, z'
'-x+1/2, y+1/2, -z+1/2'
'-x, -y, -z'
'x, -y, z-1/2'
'-x+1/2, -y+1/2, -z'
'x+1/2, -y+1/2, z-1/2'

loop_
_atom_site_label
_atom_site_type_symbol
_atom_site_fract_x
_atom_site_fract_y
_atom_site_fract_z
_atom_site_U_iso_or_equiv
_atom_site_adp_type
_atom_site_occupancy
_atom_site_symmetry_multiplicity
_atom_site_calc_flag
_atom_site_refinement_flags
_atom_site_disorder_assembly
_atom_site_disorder_group
Co1 Co 0.084426(10) 0.23321(4) 0.374468(13) 0.03433(9) Uani 1 1 d . . .
Co2 Co 0.049931(10) 0.49915(4) 0.392093(14) 0.03389(9) Uani 1 1 d . . .
C1 C 0.09004(7) 0.3451(3) 0.45562(9) 0.0269(4) Uani 1 1 d . . .
C2 C 0.11480(7) 0.4265(3) 0.42534(9) 0.0271(4) Uani 1 1 d . . .
C3 C 0.09058(7) 0.2930(3) 0.51926(9) 0.0261(4) Uani 1 1 d . . .
C4 C 0.05855(8) 0.1804(3) 0.52691(11) 0.0375(5) Uani 1 1 d . . .
H4 H 0.0362 0.1329 0.4902 0.045 Uiso 1 1 calc R . .
C5 C 0.05870(8) 0.1360(3) 0.58731(11) 0.0428(6) Uani 1 1 d . . .
H5 H 0.0367 0.0574 0.5919 0.051 Uiso 1 1 calc R . .
C6 C 0.09051(9) 0.2054(3) 0.64081(11) 0.0418(6) Uani 1 1 d . . .
H6 H 0.0903 0.1761 0.6823 0.050 Uiso 1 1 calc R . .
C7 C 0.12281(9) 0.3178(3) 0.63391(11) 0.0462(6) Uani 1 1 d . . .
H7 H 0.1449 0.3658 0.6708 0.055 Uiso 1 1 calc R . .
C8 C 0.12320(8) 0.3610(3) 0.57351(10) 0.0379(5) Uani 1 1 d . . .
H8 H 0.1458 0.4371 0.5691 0.045 Uiso 1 1 calc R . .
C9 C 0.15916(7) 0.5161(3) 0.43384(9) 0.0247(4) Uani 1 1 d . . .
H9 H 0.1622 0.6088 0.4650 0.030 Uiso 1 1 calc R . .
C10 C 0.20215(7) 0.4062(3) 0.45782(9) 0.0257(4) Uani 1 1 d . . .
H10A H 0.1973 0.3049 0.4311 0.031 Uiso 1 1 calc R . .
H10B H 0.2068 0.3720 0.5025 0.031 Uiso 1 1 calc R . .
C11 C 0.24561(7) 0.4973(2) 0.45524(9) 0.0246(4) Uani 1 1 d . . .
H11A H 0.2722 0.4190 0.4658 0.030 Uiso 1 1 calc R . .
H11B H 0.2536 0.5870 0.4876 0.030 Uiso 1 1 calc R . .
C12 C 0.23767(7) 0.5726(2) 0.38795(9) 0.0217(4) Uani 1 1 d . . .
C13 C 0.19411(7) 0.6843(3) 0.37333(9) 0.0249(4) Uani 1 1 d . . .
H13 H 0.1998 0.7661 0.4091 0.030 Uiso 1 1 calc R . .
O1 O 0.15499(5) 0.58485(17) 0.37227(6) 0.0255(3) Uani 1 1 d . . .
C14 C 0.27987(7) 0.6793(3) 0.39193(9) 0.0258(4) Uani 1 1 d . . .
O2 O 0.28773(5) 0.81114(19) 0.41914(7) 0.0360(4) Uani 1 1 d . . .
O3 O 0.30682(5) 0.61068(18) 0.36254(8) 0.0353(4) Uani 1 1 d . . .
C15 C 0.34792(8) 0.7046(3) 0.36385(13) 0.0454(6) Uani 1 1 d . . .
H15A H 0.3383 0.8078 0.3397 0.068 Uiso 1 1 calc R . .
H15B H 0.3668 0.6386 0.3444 0.068 Uiso 1 1 calc R . .
H15C H 0.3664 0.7307 0.4083 0.068 Uiso 1 1 calc R . .
C16 C 0.23148(7) 0.4406(2) 0.33576(10) 0.0253(4) Uani 1 1 d . . .
O4 O 0.21408(6) 0.46467(18) 0.27942(7) 0.0353(4) Uani 1 1 d . . .
O5 O 0.24918(5) 0.29438(17) 0.36069(7) 0.0316(3) Uani 1 1 d . . .
C17 C 0.24812(9) 0.1674(3) 0.31378(12) 0.0443(6) Uani 1 1 d . . .
H17A H 0.2158 0.1474 0.2867 0.066 Uiso 1 1 calc R . .
H17B H 0.2616 0.0646 0.3359 0.066 Uiso 1 1 calc R . .
H17C H 0.2663 0.2045 0.2871 0.066 Uiso 1 1 calc R . .
C18 C 0.17925(8) 0.7799(3) 0.31081(10) 0.0334(5) Uani 1 1 d . . .
H18A H 0.1642 0.7041 0.2753 0.050 Uiso 1 1 calc R . .
H18B H 0.2067 0.8301 0.3043 0.050 Uiso 1 1 calc R . .
H18C H 0.1572 0.8672 0.3124 0.050 Uiso 1 1 calc R . .
C19 C 0.10159(9) 0.2715(4) 0.30400(12) 0.0554(8) Uani 1 1 d . . .
O19 O 0.11292(8) 0.2938(4) 0.26116(10) 0.0906(9) Uani 1 1 d . . .
C20 C 0.02980(9) 0.1254(3) 0.34176(11) 0.0434(6) Uani 1 1 d . . .
O20 O -0.00503(7) 0.0581(3) 0.31996(8) 0.0605(5) Uani 1 1 d . . .
C21 C 0.12020(9) 0.0621(4) 0.41317(13) 0.0466(6) Uani 1 1 d . . .
O21 O 0.14187(7) -0.0455(3) 0.44088(11) 0.0696(6) Uani 1 1 d . . .
C22 C -0.00877(9) 0.4299(3) 0.38305(12) 0.0460(6) Uani 1 1 d . . .
O22 O -0.04414(7) 0.3788(3) 0.38126(11) 0.0721(6) Uani 1 1 d . . .
C23 C 0.05033(9) 0.6077(4) 0.32014(13) 0.0597(8) Uani 1 1 d . . .
O23 O 0.05296(7) 0.6764(4) 0.27652(10) 0.0967(9) Uani 1 1 d . . .
C24 C 0.05350(8) 0.6718(3) 0.44419(13) 0.0444(6) Uani 1 1 d . . .
O24 O 0.05754(7) 0.7777(3) 0.47935(12) 0.0709(6) Uani 1 1 d . . .

loop_
_atom_site_aniso_label
_atom_site_aniso_U_11
_atom_site_aniso_U_22
_atom_site_aniso_U_33
_atom_site_aniso_U_23
_atom_site_aniso_U_13
_atom_site_aniso_U_12
Co1 0.02945(17) 0.0495(2) 0.02695(16) -0.01071(13) 0.01326(12) -0.00981(14)
Co2 0.02335(15) 0.0495(2) 0.02846(16) 0.00756(13) 0.00811(12) 0.00198(13)
C1 0.0233(10) 0.0332(11) 0.0242(10) -0.0024(9) 0.0080(8) 0.0014(8)
C2 0.0246(10) 0.0346(11) 0.0224(10) -0.0014(9) 0.0084(8) 0.0019(9)
C3 0.0260(10) 0.0310(11) 0.0235(10) 0.0019(8) 0.0112(8) 0.0044(8)
C4 0.0337(12) 0.0474(14) 0.0307(11) -0.0014(10) 0.0097(10) -0.0104(10)
C5 0.0407(14) 0.0512(16) 0.0402(13) 0.0080(11) 0.0181(11) -0.0079(11)
C6 0.0482(15) 0.0527(15) 0.0283(11) 0.0088(11) 0.0180(11) 0.0057(12)
C7 0.0507(15) 0.0584(16) 0.0254(11) 0.0018(11) 0.0073(11) -0.0094(13)
C8 0.0373(13) 0.0458(14) 0.0302(11) 0.0020(10) 0.0109(10) -0.0102(11)
C9 0.0232(10) 0.0327(11) 0.0182(9) 0.0002(8) 0.0069(8) 0.0005(8)
C10 0.0269(10) 0.0304(11) 0.0205(9) 0.0036(8) 0.0087(8) -0.0002(8)
C11 0.0232(10) 0.0289(10) 0.0209(9) 0.0023(8) 0.0061(8) 0.0029(8)
C12 0.0236(10) 0.0214(10) 0.0207(9) -0.0009(8) 0.0081(8) -0.0007(8)
C13 0.0256(10) 0.0255(10) 0.0230(10) 0.0010(8) 0.0073(8) -0.0001(8)
O1 0.0218(7) 0.0338(8) 0.0197(7) 0.0037(6) 0.0052(5) -0.0013(6)
C14 0.0242(10) 0.0301(11) 0.0219(10) 0.0034(8) 0.0059(8) -0.0021(8)
O2 0.0378(9) 0.0344(9) 0.0382(9) -0.0112(7) 0.0159(7) -0.0118(7)
O3 0.0287(8) 0.0328(8) 0.0511(10) -0.0060(7) 0.0224(7) -0.0053(6)
C15 0.0310(13) 0.0504(15) 0.0626(17) -0.0069(13) 0.0261(12) -0.0131(11)
C16 0.0261(10) 0.0245(10) 0.0291(11) -0.0013(8) 0.0141(9) -0.0057(8)
O4 0.0465(10) 0.0351(9) 0.0235(8) -0.0033(6) 0.0105(7) -0.0032(7)
O5 0.0421(9) 0.0230(7) 0.0333(8) -0.0018(6) 0.0171(7) 0.0037(6)
C17 0.0594(16) 0.0286(12) 0.0497(15) -0.0117(11) 0.0248(13) -0.0002(11)
C18 0.0379(12) 0.0310(12) 0.0300(11) 0.0085(9) 0.0097(9) 0.0021(9)
C19 0.0481(16) 0.086(2) 0.0387(14) -0.0247(14) 0.0227(12) -0.0307(15)
O19 0.0899(17) 0.152(2) 0.0485(12) -0.0376(14) 0.0479(12) -0.0616(16)
C20 0.0426(14) 0.0632(17) 0.0280(12) -0.0090(11) 0.0166(11) -0.0144(13)
O20 0.0500(12) 0.0889(15) 0.0447(10) -0.0145(10) 0.0184(9) -0.0359(11)
C21 0.0337(13) 0.0501(16) 0.0585(17) -0.0253(13) 0.0188(12) -0.0028(12)
O21 0.0529(13) 0.0502(12) 0.1011(17) -0.0188(12) 0.0193(12) 0.0103(10)
C22 0.0295(13) 0.0589(17) 0.0486(15) 0.0010(13) 0.0115(11) 0.0016(12)
O22 0.0334(11) 0.0837(16) 0.1028(17) -0.0086(13) 0.0274(11) -0.0098(10)
C23 0.0264(13) 0.099(2) 0.0483(16) 0.0284(16) 0.0051(12) 0.0054(14)
O23 0.0427(12) 0.182(3) 0.0610(14) 0.0718(16) 0.0114(10) 0.0049(14)
C24 0.0294(13) 0.0464(15) 0.0556(16) 0.0072(13) 0.0115(11) 0.0075(11)
O24 0.0577(13) 0.0555(13) 0.0959(17) -0.0203(12) 0.0209(12) 0.0058(10)

loop_
_atom_type_symbol
_atom_type_description
_atom_type_scat_dispersion_real
_atom_type_scat_dispersion_imag
_atom_type_scat_source
C C 0.0033 0.0016 'International Tables Vol C Tables 4.2.6.8 and 6.1.1.4'
H H 0.0000 0.0000 'International Tables Vol C Tables 4.2.6.8 and 6.1.1.4'
O O 0.0106 0.0060 'International Tables Vol C Tables 4.2.6.8 and 6.1.1.4'
Co Co 0.3494 0.9721 'International Tables Vol C Tables 4.2.6.8 and 6.1.1.4'

loop_
_geom_angle_atom_site_label_1
_geom_angle_atom_site_label_2
_geom_angle_atom_site_label_3
_geom_angle
_geom_angle_site_symmetry_1
_geom_angle_site_symmetry_3
_geom_angle_publ_flag
C21 Co1 C20 98.81(12) . . ?
C21 Co1 C19 103.77(13) . . ?
C20 Co1 C19 103.01(11) . . ?
C21 Co1 C2 103.99(10) . . ?
C20 Co1 C2 144.02(10) . . ?
C19 Co1 C2 98.17(10) . . ?
C21 Co1 C1 93.55(10) . . ?
C20 Co1 C1 112.20(9) . . ?
C19 Co1 C1 137.67(11) . . ?
C2 Co1 C1 39.70(8) . . ?
C21 Co1 Co2 144.59(8) . . ?
C20 Co1 Co2 95.69(9) . . ?
C19 Co1 Co2 104.14(10) . . ?
C2 Co1 Co2 50.62(6) . . ?
C1 Co1 Co2 51.03(6) . . ?
C24 Co2 C22 99.07(11) . . ?
C24 Co2 C23 99.95(14) . . ?
C22 Co2 C23 110.06(11) . . ?
C24 Co2 C2 98.82(10) . . ?
C22 Co2 C2 141.43(11) . . ?
C23 Co2 C2 100.07(10) . . ?
C24 Co2 C1 98.07(10) . . ?
C22 Co2 C1 103.77(10) . . ?
C23 Co2 C1 138.26(10) . . ?
C2 Co2 C1 39.81(8) . . ?
C24 Co2 Co1 146.97(8) . . ?
C22 Co2 Co1 99.70(9) . . ?
C23 Co2 Co1 98.78(11) . . ?
C2 Co2 Co1 51.03(6) . . ?
C1 Co2 Co1 51.00(6) . . ?
C2 C1 C3 142.73(19) . . ?
C2 C1 Co1 70.08(12) . . ?
C3 C1 Co1 135.77(16) . . ?
C2 C1 Co2 69.52(12) . . ?
C3 C1 Co2 132.45(14) . . ?
Co1 C1 Co2 77.97(7) . . ?
C1 C2 C9 144.59(19) . . ?
C1 C2 Co2 70.67(12) . . ?
C9 C2 Co2 131.51(15) . . ?
C1 C2 Co1 70.22(13) . . ?
C9 C2 Co1 133.84(14) . . ?
Co2 C2 Co1 78.35(7) . . ?
C4 C3 C8 118.86(19) . . ?
C4 C3 C1 121.51(19) . . ?
C8 C3 C1 119.61(19) . . ?
C5 C4 C3 120.8(2) . . ?
C6 C5 C4 120.2(2) . . ?
C5 C6 C7 119.6(2) . . ?
C6 C7 C8 120.4(2) . . ?
C7 C8 C3 120.1(2) . . ?
O1 C9 C2 106.08(15) . . ?
O1 C9 C10 110.52(15) . . ?
C2 C9 C10 113.57(17) . . ?
C9 C10 C11 111.13(16) . . ?
C10 C11 C12 111.27(15) . . ?
C14 C12 C16 109.02(15) . . ?
C14 C12 C13 109.25(16) . . ?
C16 C12 C13 111.35(16) . . ?
C14 C12 C11 107.81(15) . . ?
C16 C12 C11 113.10(16) . . ?
C13 C12 C11 106.18(15) . . ?
O1 C13 C18 106.03(16) . . ?
O1 C13 C12 109.12(16) . . ?
C18 C13 C12 117.57(16) . . ?
C13 O1 C9 112.97(14) . . ?
O2 C14 O3 124.15(19) . . ?
O2 C14 C12 123.40(18) . . ?
O3 C14 C12 112.45(17) . . ?
C14 O3 C15 116.13(17) . . ?
O4 C16 O5 123.42(19) . . ?
O4 C16 C12 124.92(19) . . ?
O5 C16 C12 111.63(16) . . ?
C16 O5 C17 114.62(16) . . ?
O19 C19 Co1 178.8(3) . . ?
O20 C20 Co1 178.8(2) . . ?
O21 C21 Co1 175.7(2) . . ?
O22 C22 Co2 174.8(3) . . ?
O23 C23 Co2 176.5(2) . . ?
O24 C24 Co2 176.7(2) . . ?

loop_
_geom_bond_atom_site_label_1
_geom_bond_atom_site_label_2
_geom_bond_distance
_geom_bond_site_symmetry_2
_geom_bond_publ_flag
Co1 C21 1.790(3) . ?
Co1 C20 1.801(2) . ?
Co1 C19 1.828(3) . ?
Co1 C2 1.964(2) . ?
Co1 C1 1.966(2) . ?
Co1 Co2 2.4743(5) . ?
Co2 C24 1.788(3) . ?
Co2 C22 1.817(3) . ?
Co2 C23 1.821(3) . ?
Co2 C2 1.953(2) . ?
Co2 C1 1.967(2) . ?
C1 C2 1.335(3) . ?
C1 C3 1.465(3) . ?
C2 C9 1.486(3) . ?
C3 C4 1.383(3) . ?
C3 C8 1.391(3) . ?
C4 C5 1.382(3) . ?
C5 C6 1.375(3) . ?
C6 C7 1.382(4) . ?
C7 C8 1.385(3) . ?
C9 O1 1.437(2) . ?
C9 C10 1.522(3) . ?
C10 C11 1.529(3) . ?
C11 C12 1.551(3) . ?
C12 C14 1.524(3) . ?
C12 C16 1.535(3) . ?
C12 C13 1.545(3) . ?
C13 O1 1.428(2) . ?
C13 C18 1.516(3) . ?
C14 O2 1.206(2) . ?
C14 O3 1.325(2) . ?
O3 C15 1.453(2) . ?
C16 O4 1.198(2) . ?
C16 O5 1.337(2) . ?
O5 C17 1.451(3) . ?
C19 O19 1.125(3) . ?
C20 O20 1.144(3) . ?
C21 O21 1.138(3) . ?
C22 O22 1.140(3) . ?
C23 O23 1.138(3) . ?
C24 O24 1.134(3) . ?

loop_
_geom_torsion_atom_site_label_1
_geom_torsion_atom_site_label_2
_geom_torsion_atom_site_label_3
_geom_torsion_atom_site_label_4
_geom_torsion
_geom_torsion_site_symmetry_1
_geom_torsion_site_symmetry_2
_geom_torsion_site_symmetry_3
_geom_torsion_site_symmetry_4
_geom_torsion_publ_flag
C21 Co1 Co2 C24 24.0(2) . . . . ?
C20 Co1 Co2 C24 137.96(17) . . . . ?
C19 Co1 Co2 C24 -117.07(17) . . . . ?
C2 Co1 Co2 C24 -28.06(17) . . . . ?
C1 Co1 Co2 C24 23.89(17) . . . . ?
C21 Co1 Co2 C22 -99.80(17) . . . . ?
C20 Co1 Co2 C22 14.14(11) . . . . ?
C19 Co1 Co2 C22 119.12(12) . . . . ?
C2 Co1 Co2 C22 -151.87(11) . . . . ?
C1 Co1 Co2 C22 -99.92(11) . . . . ?
C21 Co1 Co2 C23 147.96(17) . . . . ?
C20 Co1 Co2 C23 -98.10(11) . . . . ?
C19 Co1 Co2 C23 6.88(12) . . . . ?
C2 Co1 Co2 C23 95.89(11) . . . . ?
C1 Co1 Co2 C23 147.84(11) . . . . ?
C21 Co1 Co2 C2 52.07(16) . . . . ?
C20 Co1 Co2 C2 166.02(10) . . . . ?
C19 Co1 Co2 C2 -89.01(11) . . . . ?
C1 Co1 Co2 C2 51.95(10) . . . . ?
C21 Co1 Co2 C1 0.12(16) . . . . ?
C20 Co1 Co2 C1 114.07(11) . . . . ?
C19 Co1 Co2 C1 -140.96(11) . . . . ?
C2 Co1 Co2 C1 -51.95(10) . . . . ?
C21 Co1 C1 C2 107.73(14) . . . . ?
C20 Co1 C1 C2 -151.25(14) . . . . ?
C19 Co1 C1 C2 -7.3(2) . . . . ?
Co2 Co1 C1 C2 -72.34(12) . . . . ?
C21 Co1 C1 C3 -39.5(2) . . . . ?
C20 Co1 C1 C3 61.5(2) . . . . ?
C19 Co1 C1 C3 -154.5(2) . . . . ?
C2 Co1 C1 C3 -147.3(3) . . . . ?
Co2 Co1 C1 C3 140.4(2) . . . . ?
C21 Co1 C1 Co2 -179.93(9) . . . . ?
C20 Co1 C1 Co2 -78.91(11) . . . . ?
C19 Co1 C1 Co2 65.09(18) . . . . ?
C2 Co1 C1 Co2 72.34(12) . . . . ?
C24 Co2 C1 C2 -94.11(14) . . . . ?
C22 Co2 C1 C2 164.43(14) . . . . ?
C23 Co2 C1 C2 20.8(2) . . . . ?
Co1 Co2 C1 C2 73.01(12) . . . . ?
C24 Co2 C1 C3 49.9(2) . . . . ?
C22 Co2 C1 C3 -51.5(2) . . . . ?
C23 Co2 C1 C3 164.8(2) . . . . ?
C2 Co2 C1 C3 144.1(3) . . . . ?
Co1 Co2 C1 C3 -142.9(2) . . . . ?
C24 Co2 C1 Co1 -167.12(9) . . . . ?
C22 Co2 C1 Co1 91.42(10) . . . . ?
C23 Co2 C1 Co1 -52.21(19) . . . . ?
C2 Co2 C1 Co1 -73.01(12) . . . . ?
C3 C1 C2 C9 1.6(6) . . . . ?
Co1 C1 C2 C9 -139.9(3) . . . . ?
Co2 C1 C2 C9 135.9(3) . . . . ?
C3 C1 C2 Co2 -134.3(3) . . . . ?
Co1 C1 C2 Co2 84.19(6) . . . . ?
C3 C1 C2 Co1 141.5(3) . . . . ?
Co2 C1 C2 Co1 -84.19(6) . . . . ?
C24 Co2 C2 C1 92.05(14) . . . . ?
C22 Co2 C2 C1 -24.7(2) . . . . ?
C23 Co2 C2 C1 -166.11(16) . . . . ?
Co1 Co2 C2 C1 -72.91(12) . . . . ?
C24 Co2 C2 C9 -55.4(2) . . . . ?
C22 Co2 C2 C9 -172.18(18) . . . . ?
C23 Co2 C2 C9 46.4(2) . . . . ?
C1 Co2 C2 C9 -147.5(2) . . . . ?
Co1 Co2 C2 C9 139.6(2) . . . . ?
C24 Co2 C2 Co1 164.96(9) . . . . ?
C22 Co2 C2 Co1 48.19(17) . . . . ?
C23 Co2 C2 Co1 -93.20(12) . . . . ?
C1 Co2 C2 Co1 72.91(12) . . . . ?
C21 Co1 C2 C1 -78.45(15) . . . . ?
C20 Co1 C2 C1 49.3(2) . . . . ?
C19 Co1 C2 C1 175.07(15) . . . . ?
Co2 Co1 C2 C1 73.44(12) . . . . ?
C21 Co1 C2 C9 70.4(2) . . . . ?
C20 Co1 C2 C9 -161.90(19) . . . . ?
C19 Co1 C2 C9 -36.1(2) . . . . ?
C1 Co1 C2 C9 148.8(3) . . . . ?
Co2 Co1 C2 C9 -137.7(2) . . . . ?
C21 Co1 C2 Co2 -151.90(9) . . . . ?
C20 Co1 C2 Co2 -24.16(18) . . . . ?
C19 Co1 C2 Co2 101.63(11) . . . . ?
C1 Co1 C2 Co2 -73.44(12) . . . . ?
C2 C1 C3 C4 -168.6(3) . . . . ?
Co1 C1 C3 C4 -45.7(3) . . . . ?
Co2 C1 C3 C4 76.6(3) . . . . ?
C2 C1 C3 C8 13.1(4) . . . . ?
Co1 C1 C3 C8 136.0(2) . . . . ?
Co2 C1 C3 C8 -101.7(2) . . . . ?
C8 C3 C4 C5 0.2(3) . . . . ?
C1 C3 C4 C5 -178.1(2) . . . . ?
C3 C4 C5 C6 0.8(4) . . . . ?
C4 C5 C6 C7 -1.0(4) . . . . ?
C5 C6 C7 C8 0.1(4) . . . . ?
C6 C7 C8 C3 0.9(4) . . . . ?
C4 C3 C8 C7 -1.0(3) . . . . ?
C1 C3 C8 C7 177.3(2) . . . . ?
C1 C2 C9 O1 -173.4(3) . . . . ?
Co2 C2 C9 O1 -54.6(2) . . . . ?
Co1 C2 C9 O1 63.8(2) . . . . ?
C1 C2 C9 C10 65.0(4) . . . . ?
Co2 C2 C9 C10 -176.19(14) . . . . ?
Co1 C2 C9 C10 -57.8(2) . . . . ?
O1 C9 C10 C11 51.7(2) . . . . ?
C2 C9 C10 C11 170.74(16) . . . . ?
C9 C10 C11 C12 -52.0(2) . . . . ?
C10 C11 C12 C14 172.67(16) . . . . ?
C10 C11 C12 C16 -66.7(2) . . . . ?
C10 C11 C12 C13 55.7(2) . . . . ?
C14 C12 C13 O1 -177.61(14) . . . . ?
C16 C12 C13 O1 61.92(19) . . . . ?
C11 C12 C13 O1 -61.58(19) . . . . ?
C14 C12 C13 C18 61.7(2) . . . . ?
C16 C12 C13 C18 -58.8(2) . . . . ?
C11 C12 C13 C18 177.71(17) . . . . ?
C18 C13 O1 C9 -166.27(16) . . . . ?
C12 C13 O1 C9 66.20(19) . . . . ?
C2 C9 O1 C13 176.41(15) . . . . ?
C10 C9 O1 C13 -60.1(2) . . . . ?
C16 C12 C14 O2 164.82(19) . . . . ?
C13 C12 C14 O2 42.9(2) . . . . ?
C11 C12 C14 O2 -72.0(2) . . . . ?
C16 C12 C14 O3 -15.5(2) . . . . ?
C13 C12 C14 O3 -137.38(17) . . . . ?
C11 C12 C14 O3 107.64(18) . . . . ?
O2 C14 O3 C15 -0.5(3) . . . . ?
C12 C14 O3 C15 179.86(18) . . . . ?
C14 C12 C16 O4 -79.2(2) . . . . ?
C13 C12 C16 O4 41.4(3) . . . . ?
C11 C12 C16 O4 160.88(19) . . . . ?
C14 C12 C16 O5 99.07(18) . . . . ?
C13 C12 C16 O5 -140.32(16) . . . . ?
C11 C12 C16 O5 -20.9(2) . . . . ?
O4 C16 O5 C17 3.3(3) . . . . ?
C12 C16 O5 C17 -175.00(17) . . . . ?
